data_1514392
loop_
_publ_author_name
'Huang, Li'
'Zhao, Wenjun'
'Staples, Richard J.'
'Wulff, William D.'

_publ_section_title
;
 Multifaceted interception of 2-chloro-2-oxoacetic anhydrides: a catalytic
 asymmetric synthesis of \b-lactams
;
_journal_issue 2
_journal_name_full 'Chemical Science'
_journal_page_first 622
_journal_paper_doi 10.1039/c2sc21240d
_journal_volume 4
_journal_year 2013
_chemical_formula_moiety 'C42 H56 Cl N O5'
_chemical_formula_sum 'C42 H56 Cl N O5'
_chemical_formula_weight 690.33
_space_group_IT_number 14
_symmetry_cell_setting monoclinic
_symmetry_Int_Tables_number 14
_symmetry_space_group_name_Hall '-P 2ybc'
_symmetry_space_group_name_H-M 'P 1 21/c 1'
_atom_sites_solution_hydrogens geom
_atom_sites_solution_primary direct
_atom_sites_solution_secondary difmap
_audit_creation_method SHELXL-97
_cell_angle_alpha 90.00
_cell_angle_beta 112.2680(10)
_cell_angle_gamma 90.00
_cell_formula_units_Z 4
_cell_length_a 11.4992(7)
_cell_length_b 24.3436(15)
_cell_length_c 15.0944(10)
_cell_measurement_reflns_used 7647
_cell_measurement_temperature 173(2)
_cell_measurement_theta_max 24.17
_cell_measurement_theta_min 2.22
_cell_volume 3910.3(4)
_computing_cell_refinement 'APEX2 (BRUKER, V2008.5-0, 2006)'
_computing_data_collection 'COSMO (BRUKER, V1.58, 2006)'
_computing_data_reduction 'SAINT (BRUKER, V7.34A, 2006)'
_computing_molecular_graphics 'SHELXTL (Sheldrick, Acta Cryst. A64 2008, 112-122)'
_computing_publication_material 'SHELXTL (Sheldrick, Acta Cryst. A64 2008, 112-122)'
_computing_structure_refinement 'SHELXL (Sheldrick, Acta Cryst. A64 2008, 112-122)'
_computing_structure_solution 'SHELXS (Sheldrick, Acta Cryst. A64 2008, 112-122)'
_diffrn_ambient_temperature 173(2)
_diffrn_detector_area_resol_mean 836.6
_diffrn_measured_fraction_theta_full 0.999
_diffrn_measured_fraction_theta_max 0.999
_diffrn_measurement_device_type 'Bruker APEX-II CCD'
_diffrn_measurement_method '\w,and/f 0.5 deg'
_diffrn_radiation_monochromator graphite
_diffrn_radiation_probe x-ray
_diffrn_radiation_type MoK\a
_diffrn_radiation_wavelength 0.71073
_diffrn_reflns_av_R_equivalents 0.0631
_diffrn_reflns_av_sigmaI/netI 0.0778
_diffrn_reflns_limit_h_max 13
_diffrn_reflns_limit_h_min -13
_diffrn_reflns_limit_k_max 29
_diffrn_reflns_limit_k_min -29
_diffrn_reflns_limit_l_max 18
_diffrn_reflns_limit_l_min -18
_diffrn_reflns_number 28562
_diffrn_reflns_theta_full 25.36
_diffrn_reflns_theta_max 25.36
_diffrn_reflns_theta_min 1.67
_diffrn_source 'fine-focus sealed tube'
_exptl_absorpt_coefficient_mu 0.141
_exptl_absorpt_correction_T_max 0.9753
_exptl_absorpt_correction_T_min 0.9659
_exptl_absorpt_correction_type multi-scan
_exptl_absorpt_process_details SADABS
_exptl_crystal_colour colourless
_exptl_crystal_density_diffrn 1.173
_exptl_crystal_density_method 'not measured'
_exptl_crystal_description chunk
_exptl_crystal_F_000 1488
_exptl_crystal_size_max 0.25
_exptl_crystal_size_mid 0.22
_exptl_crystal_size_min 0.18
_refine_diff_density_max 0.624
_refine_diff_density_min -0.432
_refine_diff_density_rms 0.046
_refine_ls_extinction_method none
_refine_ls_goodness_of_fit_ref 1.063
_refine_ls_hydrogen_treatment constr
_refine_ls_matrix_type full
_refine_ls_number_parameters 517
_refine_ls_number_reflns 7168
_refine_ls_number_restraints 0
_refine_ls_restrained_S_all 1.063
_refine_ls_R_factor_all 0.0931
_refine_ls_R_factor_gt 0.0649
_refine_ls_shift/su_max 0.007
_refine_ls_shift/su_mean 0.000
_refine_ls_structure_factor_coef Fsqd
_refine_ls_weighting_details 'calc w=1/[\s^2^(Fo^2^)+(0.0855P)^2^+0.9657P] where P=(Fo^2^+2Fc^2^)/3'
_refine_ls_weighting_scheme calc
_refine_ls_wR_factor_gt 0.1760
_refine_ls_wR_factor_ref 0.1983
_reflns_number_gt 4732
_reflns_number_total 7168
_reflns_threshold_expression >2sigma(I)
_cod_data_source_file c2sc21240d.txt
_cod_data_source_block ww12_0m
_cod_depositor_comments
;
The following automatic conversions were performed:

'_exptl_absorpt_correction_type' value 'Multi-scan' changed to
'multi-scan' according to
/usr/data/users/saulius/automatic-downloads/retrospective/RSC/lib/dictionaries/cif_core.dic
dictionary named 'cif_core.dic' version 2.4.2 from 2011-04-26.

Automatic conversion script
Id: cif_fix_values 2281 2013-09-26 08:29:07Z andrius 
;
_cod_original_sg_symbol_Hall '-P 2ybc '
_cod_original_sg_symbol_H-M 'P 21/c'
_cod_database_code 1514392
_contact_crystallographer_name 'Richard Staples'
_contact_crystallographer_email staples@chemistry.msu.com

loop_
_symmetry_equiv_pos_as_xyz
'x, y, z'
'-x, y+1/2, -z+1/2'
'-x, -y, -z'
'x, -y-1/2, z-1/2'

loop_
_atom_site_label
_atom_site_type_symbol
_atom_site_fract_x
_atom_site_fract_y
_atom_site_fract_z
_atom_site_U_iso_or_equiv
_atom_site_adp_type
_atom_site_occupancy
_atom_site_symmetry_multiplicity
_atom_site_calc_flag
_atom_site_refinement_flags
_atom_site_disorder_assembly
_atom_site_disorder_group
Cl1 Cl 1.34903(7) 0.83912(4) 0.11461(6) 0.0647(3) Uani 1 1 d . . .
O1 O 1.19373(18) 0.72235(8) 0.14714(15) 0.0569(5) Uani 1 1 d . . .
O2 O 1.2598(2) 0.70436(10) 0.02828(19) 0.0821(7) Uani 1 1 d . . .
O3 O 1.09727(19) 0.76021(9) 0.23669(14) 0.0616(6) Uani 1 1 d . . .
O4 O 1.0606(2) 0.94855(9) 0.43693(14) 0.0635(6) Uani 1 1 d . . .
O5 O 0.48063(18) 0.77986(10) -0.07399(16) 0.0699(6) Uani 1 1 d . . .
N1 N 1.08724(19) 0.80074(9) 0.09502(14) 0.0422(5) Uani 1 1 d . . .
C1 C 1.1311(3) 0.78505(11) 0.01916(19) 0.0474(6) Uani 1 1 d . . .
C2 C 1.2026(3) 0.73337(12) 0.0614(2) 0.0572(7) Uani 1 1 d . . .
C3 C 1.1205(2) 0.76317(12) 0.1662(2) 0.0502(7) Uani 1 1 d . . .
C4 C 1.0214(3) 0.76984(14) -0.0759(2) 0.0611(8) Uani 1 1 d . . .
H4A H 0.9717 0.7401 -0.0640 0.092 Uiso 1 1 calc R . .
H4B H 1.0556 0.7578 -0.1231 0.092 Uiso 1 1 calc R . .
H4C H 0.9677 0.8021 -0.1005 0.092 Uiso 1 1 calc R . .
C5 C 1.2241(3) 0.82583(12) 0.0017(2) 0.0513(7) Uani 1 1 d . . .
H5 H 1.2626 0.8059 -0.0383 0.062 Uiso 1 1 calc R . .
C6 C 1.1693(3) 0.87802(13) -0.0511(2) 0.0559(7) Uani 1 1 d . . .
C7 C 1.1666(3) 0.92722(13) -0.0045(2) 0.0635(8) Uani 1 1 d . . .
H7 H 1.2044 0.9292 0.0634 0.076 Uiso 1 1 calc R . .
C8 C 1.1093(4) 0.97308(15) -0.0566(3) 0.0785(10) Uani 1 1 d . . .
H8 H 1.1063 1.0062 -0.0243 0.094 Uiso 1 1 calc R . .
C9 C 1.0567(4) 0.97106(17) -0.1550(3) 0.0903(12) Uani 1 1 d . . .
H9 H 1.0170 1.0027 -0.1904 0.108 Uiso 1 1 calc R . .
C10 C 1.0615(4) 0.92324(17) -0.2023(3) 0.0887(12) Uani 1 1 d . . .
H10 H 1.0256 0.9220 -0.2702 0.106 Uiso 1 1 calc R . .
C11 C 1.1188(3) 0.87660(15) -0.1506(2) 0.0702(9) Uani 1 1 d . . .
H11 H 1.1234 0.8439 -0.1834 0.084 Uiso 1 1 calc R . .
C12 C 0.9921(2) 0.84410(11) 0.08289(18) 0.0431(6) Uani 1 1 d . . .
H12 H 1.0057 0.8727 0.0402 0.052 Uiso 1 1 calc R . .
C13 C 1.0107(2) 0.87262(11) 0.17766(19) 0.0463(6) Uani 1 1 d . . .
C14 C 1.1266(3) 0.89451(11) 0.23484(19) 0.0481(6) Uani 1 1 d . . .
H14 H 1.1954 0.8909 0.2150 0.058 Uiso 1 1 calc R . .
C15 C 1.1449(3) 0.92172(11) 0.3206(2) 0.0509(7) Uani 1 1 d . . .
C16 C 1.0411(3) 0.92534(11) 0.3484(2) 0.0531(7) Uani 1 1 d . . .
C17 C 0.9203(3) 0.90842(12) 0.2889(2) 0.0543(7) Uani 1 1 d . . .
C18 C 0.9106(3) 0.88085(12) 0.2049(2) 0.0523(7) Uani 1 1 d . . .
H18 H 0.8306 0.8671 0.1647 0.063 Uiso 1 1 calc R . .
C19 C 1.2713(3) 0.95002(12) 0.3770(2) 0.0555(7) Uani 1 1 d . . .
C20 C 1.3673(3) 0.93982(15) 0.3300(3) 0.0723(9) Uani 1 1 d . . .
H20A H 1.3822 0.9003 0.3283 0.109 Uiso 1 1 calc R . .
H20B H 1.4465 0.9583 0.3673 0.109 Uiso 1 1 calc R . .
H20C H 1.3342 0.9544 0.2646 0.109 Uiso 1 1 calc R . .
C21 C 1.3317(3) 0.93097(14) 0.4811(2) 0.0687(9) Uani 1 1 d . . .
H21A H 1.2829 0.9449 0.5172 0.103 Uiso 1 1 calc R . .
H21B H 1.4179 0.9451 0.5094 0.103 Uiso 1 1 calc R . .
H21C H 1.3332 0.8907 0.4833 0.103 Uiso 1 1 calc R . .
C22 C 1.2493(3) 1.01279(13) 0.3751(3) 0.0748(10) Uani 1 1 d . . .
H22A H 1.2213 1.0261 0.3090 0.112 Uiso 1 1 calc R . .
H22B H 1.3278 1.0312 0.4142 0.112 Uiso 1 1 calc R . .
H22C H 1.1847 1.0208 0.4009 0.112 Uiso 1 1 calc R . .
C23 C 1.0652(4) 0.90961(16) 0.5096(2) 0.0822(11) Uani 1 1 d . . .
H23A H 1.0091 0.8787 0.4802 0.123 Uiso 1 1 calc R . .
H23B H 1.0382 0.9274 0.5568 0.123 Uiso 1 1 calc R . .
H23C H 1.1514 0.8961 0.5413 0.123 Uiso 1 1 calc R . .
C24 C 0.7953(3) 0.91844(15) 0.3030(3) 0.0700(9) Uani 1 1 d . . .
C25 C 0.7975(4) 0.9695(2) 0.3630(4) 0.1178(18) Uani 1 1 d . . .
H25A H 0.8300 1.0008 0.3387 0.177 Uiso 1 1 calc R . .
H25B H 0.8518 0.9627 0.4300 0.177 Uiso 1 1 calc R . .
H25C H 0.7121 0.9777 0.3588 0.177 Uiso 1 1 calc R . .
C26 C 0.7610(5) 0.8671(2) 0.3479(4) 0.1243(18) Uani 1 1 d . . .
H26A H 0.6766 0.8716 0.3485 0.186 Uiso 1 1 calc R . .
H26B H 0.8219 0.8625 0.4136 0.186 Uiso 1 1 calc R . .
H26C H 0.7627 0.8346 0.3101 0.186 Uiso 1 1 calc R . .
C27 C 0.6893(4) 0.9288(2) 0.2069(3) 0.1047(16) Uani 1 1 d . . .
H27A H 0.7127 0.9590 0.1739 0.157 Uiso 1 1 calc R . .
H27B H 0.6127 0.9386 0.2170 0.157 Uiso 1 1 calc R . .
H27C H 0.6744 0.8955 0.1676 0.157 Uiso 1 1 calc R . .
C28 C 0.8581(2) 0.82366(11) 0.03306(19) 0.0441(6) Uani 1 1 d . . .
C29 C 0.7702(2) 0.85768(13) -0.0306(2) 0.0515(7) Uani 1 1 d . . .
H29 H 0.7975 0.8905 -0.0507 0.062 Uiso 1 1 calc R . .
C30 C 0.6405(3) 0.84515(13) -0.0669(2) 0.0559(7) Uani 1 1 d . A .
C31 C 0.6073(3) 0.79507(13) -0.0369(2) 0.0552(7) Uani 1 1 d . . .
C32 C 0.6934(3) 0.76073(12) 0.0312(2) 0.0517(7) Uani 1 1 d . B .
C33 C 0.8193(2) 0.77613(11) 0.0628(2) 0.0484(6) Uani 1 1 d . . .
H33 H 0.8808 0.7529 0.1067 0.058 Uiso 1 1 calc R . .
C34 C 0.5466(3) 0.88959(16) -0.1257(2) 0.0684(9) Uani 1 1 d . . .
C35A C 0.6063(10) 0.9310(5) -0.1654(8) 0.091(4) Uani 0.50 1 d P A 1
H35A H 0.6481 0.9128 -0.2031 0.136 Uiso 0.50 1 calc PR A 1
H35B H 0.6684 0.9517 -0.1130 0.136 Uiso 0.50 1 calc PR A 1
H35C H 0.5421 0.9563 -0.2066 0.136 Uiso 0.50 1 calc PR A 1
C36A C 0.4835(14) 0.9118(5) -0.0629(9) 0.071(3) Uani 0.50 1 d P A 1
H36A H 0.4211 0.9394 -0.0982 0.106 Uiso 0.50 1 calc PR A 1
H36B H 0.5464 0.9288 -0.0060 0.106 Uiso 0.50 1 calc PR A 1
H36C H 0.4416 0.8818 -0.0433 0.106 Uiso 0.50 1 calc PR A 1
C37A C 0.4351(8) 0.8656(6) -0.2161(9) 0.076(3) Uani 0.50 1 d P A 1
H37A H 0.3810 0.8957 -0.2517 0.115 Uiso 0.50 1 calc PR A 1
H37B H 0.3857 0.8398 -0.1947 0.115 Uiso 0.50 1 calc PR A 1
H37C H 0.4698 0.8464 -0.2577 0.115 Uiso 0.50 1 calc PR A 1
C38 C 0.4493(4) 0.74283(19) -0.1548(3) 0.0956(13) Uani 1 1 d . . .
H38A H 0.4453 0.7634 -0.2116 0.143 Uiso 1 1 calc R . .
H38B H 0.3676 0.7258 -0.1667 0.143 Uiso 1 1 calc R . .
H38C H 0.5138 0.7142 -0.1407 0.143 Uiso 1 1 calc R . .
C39 C 0.6608(3) 0.71292(13) 0.0857(2) 0.0628(8) Uani 1 1 d . . .
C40A C 0.5960(10) 0.7388(4) 0.1441(8) 0.089(2) Uani 0.50 1 d P B 1
H40A H 0.5645 0.7100 0.1746 0.133 Uiso 0.50 1 calc PR B 1
H40B H 0.5255 0.7611 0.1025 0.133 Uiso 0.50 1 calc PR B 1
H40C H 0.6554 0.7622 0.1934 0.133 Uiso 0.50 1 calc PR B 1
C41A C 0.5718(7) 0.6689(3) 0.0230(7) 0.078(2) Uani 0.50 1 d P B 1
H41A H 0.6063 0.6543 -0.0225 0.116 Uiso 0.50 1 calc PR B 1
H41B H 0.4892 0.6852 -0.0123 0.116 Uiso 0.50 1 calc PR B 1
H41C H 0.5631 0.6390 0.0636 0.116 Uiso 0.50 1 calc PR B 1
C42A C 0.7798(8) 0.6799(4) 0.1494(8) 0.082(3) Uani 0.50 1 d P B 1
H42A H 0.7549 0.6507 0.1833 0.123 Uiso 0.50 1 calc PR B 1
H42B H 0.8390 0.7047 0.1961 0.123 Uiso 0.50 1 calc PR B 1
H42C H 0.8200 0.6636 0.1089 0.123 Uiso 0.50 1 calc PR B 1
C40B C 0.7051(17) 0.7306(6) 0.1917(7) 0.158(7) Uani 0.50 1 d P B 2
H40D H 0.7894 0.7159 0.2271 0.237 Uiso 0.50 1 calc PR B 2
H40E H 0.6467 0.7163 0.2194 0.237 Uiso 0.50 1 calc PR B 2
H40F H 0.7074 0.7708 0.1958 0.237 Uiso 0.50 1 calc PR B 2
C41B C 0.5195(10) 0.7043(7) 0.0640(10) 0.151(6) Uani 0.50 1 d P B 2
H41D H 0.4770 0.6925 -0.0026 0.227 Uiso 0.50 1 calc PR B 2
H41E H 0.4826 0.7388 0.0741 0.227 Uiso 0.50 1 calc PR B 2
H41F H 0.5095 0.6760 0.1068 0.227 Uiso 0.50 1 calc PR B 2
C42B C 0.7176(19) 0.6634(5) 0.0727(16) 0.196(9) Uani 0.50 1 d P B 2
H42D H 0.7484 0.6427 0.1329 0.295 Uiso 0.50 1 calc PR B 2
H42E H 0.7881 0.6721 0.0537 0.295 Uiso 0.50 1 calc PR B 2
H42F H 0.6556 0.6414 0.0227 0.295 Uiso 0.50 1 calc PR B 2
C35B C 0.6151(12) 0.9507(6) -0.1011(12) 0.145(6) Uani 0.50 1 d P A 2
H35D H 0.6828 0.9525 -0.1254 0.217 Uiso 0.50 1 calc PR A 2
H35E H 0.6500 0.9564 -0.0316 0.217 Uiso 0.50 1 calc PR A 2
H35F H 0.5529 0.9793 -0.1316 0.217 Uiso 0.50 1 calc PR A 2
C36B C 0.442(2) 0.9025(10) -0.0915(17) 0.203(13) Uani 0.50 1 d P A 2
H36D H 0.4055 0.9383 -0.1169 0.304 Uiso 0.50 1 calc PR A 2
H36E H 0.4761 0.9036 -0.0214 0.304 Uiso 0.50 1 calc PR A 2
H36F H 0.3774 0.8740 -0.1141 0.304 Uiso 0.50 1 calc PR A 2
C37B C 0.503(2) 0.8825(10) -0.2273(11) 0.243(15) Uani 0.50 1 d P A 2
H37D H 0.4790 0.8441 -0.2434 0.364 Uiso 0.50 1 calc PR A 2
H37E H 0.5698 0.8925 -0.2495 0.364 Uiso 0.50 1 calc PR A 2
H37F H 0.4296 0.9061 -0.2585 0.364 Uiso 0.50 1 calc PR A 2

loop_
_atom_site_aniso_label
_atom_site_aniso_U_11
_atom_site_aniso_U_22
_atom_site_aniso_U_33
_atom_site_aniso_U_23
_atom_site_aniso_U_13
_atom_site_aniso_U_12
Cl1 0.0474(4) 0.0810(6) 0.0640(5) 0.0024(4) 0.0192(4) -0.0060(4)
O1 0.0552(12) 0.0543(11) 0.0614(13) 0.0066(9) 0.0223(10) 0.0087(9)
O2 0.0964(18) 0.0644(14) 0.1050(19) -0.0001(13) 0.0602(16) 0.0236(13)
O3 0.0639(13) 0.0787(14) 0.0460(12) 0.0097(10) 0.0251(10) 0.0007(11)
O4 0.0800(15) 0.0645(13) 0.0493(12) -0.0125(10) 0.0283(11) -0.0010(11)
O5 0.0398(11) 0.0935(16) 0.0738(15) -0.0109(12) 0.0185(10) -0.0092(11)
N1 0.0419(11) 0.0501(12) 0.0369(12) -0.0016(9) 0.0176(9) 0.0004(10)
C1 0.0488(15) 0.0535(16) 0.0474(15) -0.0044(12) 0.0268(13) 0.0014(13)
C2 0.0549(17) 0.0548(17) 0.066(2) -0.0015(14) 0.0276(15) 0.0050(14)
C3 0.0426(14) 0.0575(17) 0.0475(17) 0.0013(13) 0.0134(13) -0.0015(13)
C4 0.0641(18) 0.076(2) 0.0484(17) -0.0084(15) 0.0275(15) 0.0024(16)
C5 0.0436(14) 0.0599(17) 0.0571(18) -0.0003(13) 0.0268(13) 0.0020(13)
C6 0.0506(16) 0.0655(19) 0.0584(18) 0.0032(14) 0.0283(14) -0.0033(14)
C7 0.067(2) 0.0604(19) 0.070(2) 0.0003(15) 0.0350(17) -0.0060(16)
C8 0.083(2) 0.063(2) 0.094(3) 0.0076(19) 0.038(2) -0.0018(19)
C9 0.091(3) 0.076(3) 0.097(3) 0.028(2) 0.029(2) 0.003(2)
C10 0.105(3) 0.084(3) 0.067(2) 0.017(2) 0.021(2) -0.001(2)
C11 0.075(2) 0.079(2) 0.058(2) 0.0025(17) 0.0268(17) -0.0020(18)
C12 0.0402(13) 0.0475(14) 0.0444(15) -0.0004(11) 0.0190(11) 0.0011(11)
C13 0.0465(14) 0.0486(15) 0.0479(15) -0.0053(12) 0.0224(12) -0.0007(12)
C14 0.0469(15) 0.0515(15) 0.0489(16) -0.0039(12) 0.0217(13) -0.0018(12)
C15 0.0557(16) 0.0473(15) 0.0466(16) -0.0042(12) 0.0159(13) -0.0028(13)
C16 0.0654(18) 0.0506(16) 0.0480(16) -0.0110(13) 0.0268(14) -0.0014(14)
C17 0.0565(17) 0.0579(17) 0.0547(17) -0.0096(13) 0.0280(14) -0.0010(14)
C18 0.0481(15) 0.0608(17) 0.0526(17) -0.0120(13) 0.0242(13) -0.0071(13)
C19 0.0541(16) 0.0512(16) 0.0567(18) -0.0088(13) 0.0158(14) -0.0065(13)
C20 0.0573(19) 0.086(2) 0.072(2) -0.0158(18) 0.0218(17) -0.0194(17)
C21 0.063(2) 0.070(2) 0.062(2) -0.0039(16) 0.0116(16) -0.0010(16)
C22 0.077(2) 0.0515(18) 0.085(2) -0.0076(17) 0.0185(19) -0.0113(17)
C23 0.107(3) 0.094(3) 0.053(2) -0.0074(18) 0.039(2) -0.012(2)
C24 0.0645(19) 0.085(2) 0.076(2) -0.0227(18) 0.0443(18) -0.0033(17)
C25 0.080(3) 0.151(4) 0.124(4) -0.072(3) 0.039(3) 0.018(3)
C26 0.108(4) 0.137(4) 0.171(5) -0.005(4) 0.101(4) -0.014(3)
C27 0.059(2) 0.166(4) 0.094(3) -0.036(3) 0.034(2) 0.021(2)
C28 0.0375(13) 0.0531(15) 0.0457(15) -0.0059(12) 0.0201(12) -0.0009(12)
C29 0.0460(15) 0.0647(18) 0.0503(16) 0.0028(13) 0.0255(13) 0.0006(14)
C30 0.0421(14) 0.080(2) 0.0472(16) 0.0031(14) 0.0186(13) 0.0080(14)
C31 0.0381(14) 0.075(2) 0.0558(18) -0.0117(15) 0.0210(13) -0.0073(14)
C32 0.0460(15) 0.0602(17) 0.0533(17) -0.0084(13) 0.0240(13) -0.0075(13)
C33 0.0422(14) 0.0556(16) 0.0495(16) -0.0059(13) 0.0197(12) -0.0032(12)
C34 0.0511(17) 0.091(2) 0.065(2) 0.0132(18) 0.0240(16) 0.0110(17)
C35A 0.067(5) 0.106(9) 0.094(7) 0.061(7) 0.025(6) 0.015(6)
C36A 0.085(8) 0.067(5) 0.065(5) 0.000(4) 0.034(5) 0.031(5)
C37A 0.058(4) 0.092(6) 0.058(6) -0.003(5) -0.001(4) 0.022(4)
C38 0.065(2) 0.124(3) 0.082(3) -0.023(2) 0.010(2) -0.021(2)
C39 0.0516(17) 0.0603(19) 0.083(2) -0.0026(16) 0.0326(17) -0.0107(15)
C40A 0.104(7) 0.091(6) 0.096(7) -0.005(5) 0.066(6) -0.014(6)
C41A 0.050(4) 0.060(4) 0.127(7) -0.018(4) 0.038(4) -0.009(3)
C42A 0.061(4) 0.075(6) 0.101(7) 0.026(5) 0.022(5) -0.017(4)
C40B 0.253(17) 0.148(11) 0.063(6) 0.000(6) 0.049(9) -0.117(13)
C41B 0.088(7) 0.214(15) 0.141(10) 0.069(10) 0.031(7) -0.050(9)
C42B 0.28(2) 0.075(8) 0.36(3) 0.061(13) 0.26(2) 0.048(11)
C35B 0.086(7) 0.106(9) 0.213(17) 0.057(11) 0.023(11) 0.030(7)
C36B 0.146(17) 0.25(2) 0.29(3) 0.16(2) 0.18(2) 0.125(16)
C37B 0.38(4) 0.25(3) 0.059(8) 0.029(12) 0.029(18) 0.20(3)

loop_
_atom_type_symbol
_atom_type_description
_atom_type_scat_dispersion_real
_atom_type_scat_dispersion_imag
_atom_type_scat_source
C C 0.0033 0.0016 'International Tables Vol C Tables 4.2.6.8 and 6.1.1.4'
H H 0.0000 0.0000 'International Tables Vol C Tables 4.2.6.8 and 6.1.1.4'
N N 0.0061 0.0033 'International Tables Vol C Tables 4.2.6.8 and 6.1.1.4'
O O 0.0106 0.0060 'International Tables Vol C Tables 4.2.6.8 and 6.1.1.4'
Cl Cl 0.1484 0.1585 'International Tables Vol C Tables 4.2.6.8 and 6.1.1.4'

loop_
_geom_angle_atom_site_label_1
_geom_angle_atom_site_label_2
_geom_angle_atom_site_label_3
_geom_angle
C2 O1 C3 108.8(2)
C16 O4 C23 114.3(2)
C31 O5 C38 113.0(2)
C3 N1 C1 111.6(2)
C3 N1 C12 123.6(2)
C1 N1 C12 123.1(2)
N1 C1 C2 100.4(2)
N1 C1 C5 115.4(2)
C2 C1 C5 107.8(2)
N1 C1 C4 112.6(2)
C2 C1 C4 108.3(2)
C5 C1 C4 111.5(2)
O2 C2 O1 122.1(3)
O2 C2 C1 127.9(3)
O1 C2 C1 110.0(2)
O3 C3 N1 131.2(3)
O3 C3 O1 119.7(3)
N1 C3 O1 109.1(2)
C1 C4 H4A 109.5
C1 C4 H4B 109.5
H4A C4 H4B 109.5
C1 C4 H4C 109.5
H4A C4 H4C 109.5
H4B C4 H4C 109.5
C6 C5 C1 116.9(2)
C6 C5 Cl1 112.0(2)
C1 C5 Cl1 108.00(19)
C6 C5 H5 106.4
C1 C5 H5 106.4
Cl1 C5 H5 106.4
C11 C6 C7 119.1(3)
C11 C6 C5 118.1(3)
C7 C6 C5 122.8(3)
C8 C7 C6 120.2(3)
C8 C7 H7 119.9
C6 C7 H7 119.9
C9 C8 C7 120.4(4)
C9 C8 H8 119.8
C7 C8 H8 119.8
C10 C9 C8 120.1(4)
C10 C9 H9 120.0
C8 C9 H9 120.0
C9 C10 C11 120.2(4)
C9 C10 H10 119.9
C11 C10 H10 119.9
C6 C11 C10 120.0(3)
C6 C11 H11 120.0
C10 C11 H11 120.0
N1 C12 C28 113.0(2)
N1 C12 C13 111.9(2)
C28 C12 C13 111.6(2)
N1 C12 H12 106.6
C28 C12 H12 106.6
C13 C12 H12 106.6
C18 C13 C14 118.2(2)
C18 C13 C12 120.6(2)
C14 C13 C12 121.1(2)
C13 C14 C15 122.0(3)
C13 C14 H14 119.0
C15 C14 H14 119.0
C14 C15 C16 117.3(3)
C14 C15 C19 120.2(3)
C16 C15 C19 122.3(2)
O4 C16 C17 119.8(3)
O4 C16 C15 117.7(3)
C17 C16 C15 122.4(2)
C16 C17 C18 116.2(3)
C16 C17 C24 127.7(3)
C18 C17 C24 116.1(3)
C13 C18 C17 123.4(3)
C13 C18 H18 118.3
C17 C18 H18 118.3
C21 C19 C15 113.5(3)
C21 C19 C20 107.3(3)
C15 C19 C20 111.3(2)
C21 C19 C22 109.0(3)
C15 C19 C22 108.5(2)
C20 C19 C22 106.9(3)
C19 C20 H20A 109.5
C19 C20 H20B 109.5
H20A C20 H20B 109.5
C19 C20 H20C 109.5
H20A C20 H20C 109.5
H20B C20 H20C 109.5
C19 C21 H21A 109.5
C19 C21 H21B 109.5
H21A C21 H21B 109.5
C19 C21 H21C 109.5
H21A C21 H21C 109.5
H21B C21 H21C 109.5
C19 C22 H22A 109.5
C19 C22 H22B 109.5
H22A C22 H22B 109.5
C19 C22 H22C 109.5
H22A C22 H22C 109.5
H22B C22 H22C 109.5
O4 C23 H23A 109.5
O4 C23 H23B 109.5
H23A C23 H23B 109.5
O4 C23 H23C 109.5
H23A C23 H23C 109.5
H23B C23 H23C 109.5
C27 C24 C25 104.9(3)
C27 C24 C26 107.9(4)
C25 C24 C26 110.4(4)
C27 C24 C17 110.1(3)
C25 C24 C17 113.6(3)
C26 C24 C17 109.7(3)
C24 C25 H25A 109.5
C24 C25 H25B 109.5
H25A C25 H25B 109.5
C24 C25 H25C 109.5
H25A C25 H25C 109.5
H25B C25 H25C 109.5
C24 C26 H26A 109.5
C24 C26 H26B 109.5
H26A C26 H26B 109.5
C24 C26 H26C 109.5
H26A C26 H26C 109.5
H26B C26 H26C 109.5
C24 C27 H27A 109.5
C24 C27 H27B 109.5
H27A C27 H27B 109.5
C24 C27 H27C 109.5
H27A C27 H27C 109.5
H27B C27 H27C 109.5
C33 C28 C29 119.4(2)
C33 C28 C12 120.5(2)
C29 C28 C12 119.1(2)
C28 C29 C30 121.9(3)
C28 C29 H29 119.1
C30 C29 H29 119.1
C31 C30 C29 116.0(3)
C31 C30 C34 125.1(3)
C29 C30 C34 118.4(3)
O5 C31 C32 118.4(3)
O5 C31 C30 118.1(3)
C32 C31 C30 123.5(3)
C33 C32 C31 116.4(3)
C33 C32 C39 116.7(3)
C31 C32 C39 126.2(2)
C28 C33 C32 122.5(3)
C28 C33 H33 118.7
C32 C33 H33 118.7
C37B C34 C35A 71.0(12)
C37B C34 C36A 131.6(11)
C35A C34 C36A 115.1(9)
C37B C34 C36B 112.9(14)
C35A C34 C36B 123.5(11)
C36A C34 C36B 21.3(12)
C37B C34 C30 114.6(8)
C35A C34 C30 112.4(5)
C36A C34 C30 106.9(6)
C36B C34 C30 115.0(9)
C37B C34 C37A 36.2(12)
C35A C34 C37A 104.6(7)
C36A C34 C37A 104.5(7)
C36B C34 C37A 83.3(11)
C30 C34 C37A 113.3(6)
C37B C34 C35B 107.0(12)
C35A C34 C35B 38.8(6)
C36A C34 C35B 80.6(9)
C36B C34 C35B 96.2(12)
C30 C34 C35B 109.2(5)
C37A C34 C35B 133.1(7)
C34 C35A H35A 109.5
C34 C35A H35B 109.5
C34 C35A H35C 109.5
C34 C36A H36A 109.5
C34 C36A H36B 109.5
C34 C36A H36C 109.5
C34 C37A H37A 109.5
C34 C37A H37B 109.5
C34 C37A H37C 109.5
O5 C38 H38A 109.5
O5 C38 H38B 109.5
H38A C38 H38B 109.5
O5 C38 H38C 109.5
H38A C38 H38C 109.5
H38B C38 H38C 109.5
C42B C39 C40A 143.0(7)
C42B C39 C41A 63.7(9)
C40A C39 C41A 107.1(5)
C42B C39 C40B 113.0(11)
C40A C39 C40B 46.7(7)
C41A C39 C40B 135.6(6)
C42B C39 C41B 110.9(10)
C40A C39 C41B 57.5(7)
C41A C39 C41B 51.2(6)
C40B C39 C41B 99.5(9)
C42B C39 C32 110.3(6)
C40A C39 C32 105.8(4)
C41A C39 C32 115.8(4)
C40B C39 C32 106.8(4)
C41B C39 C32 115.9(5)
C42B C39 C42A 46.1(9)
C40A C39 C42A 111.7(6)
C41A C39 C42A 104.1(5)
C40B C39 C42A 68.8(8)
C41B C39 C42A 131.7(6)
C32 C39 C42A 112.4(4)
C39 C40A H40A 109.5
C39 C40A H40B 109.5
C39 C40A H40C 109.5
C39 C41A H41A 109.5
C39 C41A H41B 109.5
C39 C41A H41C 109.5
C39 C42A H42A 109.5
C39 C42A H42B 109.5
C39 C42A H42C 109.5
C39 C40B H40D 109.5
C39 C40B H40E 109.5
H40D C40B H40E 109.5
C39 C40B H40F 109.5
H40D C40B H40F 109.5
H40E C40B H40F 109.5
C39 C41B H41D 109.5
C39 C41B H41E 109.5
H41D C41B H41E 109.5
C39 C41B H41F 109.5
H41D C41B H41F 109.5
H41E C41B H41F 109.5
C39 C42B H42D 109.5
C39 C42B H42E 109.5
H42D C42B H42E 109.5
C39 C42B H42F 109.5
H42D C42B H42F 109.5
H42E C42B H42F 109.5
C34 C35B H35D 109.5
C34 C35B H35E 109.5
H35D C35B H35E 109.5
C34 C35B H35F 109.5
H35D C35B H35F 109.5
H35E C35B H35F 109.5
C34 C36B H36D 109.5
C34 C36B H36E 109.5
H36D C36B H36E 109.5
C34 C36B H36F 109.5
H36D C36B H36F 109.5
H36E C36B H36F 109.5
C34 C37B H37D 109.5
C34 C37B H37E 109.5
H37D C37B H37E 109.5
C34 C37B H37F 109.5
H37D C37B H37F 109.5
H37E C37B H37F 109.5

loop_
_geom_bond_atom_site_label_1
_geom_bond_atom_site_label_2
_geom_bond_distance
Cl1 C5 1.794(3)
O1 C2 1.362(4)
O1 C3 1.402(3)
O2 C2 1.196(3)
O3 C3 1.193(3)
O4 C16 1.388(3)
O4 C23 1.435(4)
O5 C31 1.398(3)
O5 C38 1.448(4)
N1 C3 1.352(3)
N1 C1 1.466(3)
N1 C12 1.481(3)
C1 C2 1.506(4)
C1 C5 1.553(4)
C1 C4 1.554(4)
C4 H4A 0.9800
C4 H4B 0.9800
C4 H4C 0.9800
C5 C6 1.505(4)
C5 H5 1.0000
C6 C11 1.390(4)
C6 C7 1.396(4)
C7 C8 1.381(5)
C7 H7 0.9500
C8 C9 1.377(6)
C8 H8 0.9500
C9 C10 1.377(6)
C9 H9 0.9500
C10 C11 1.393(5)
C10 H10 0.9500
C11 H11 0.9500
C12 C28 1.520(4)
C12 C13 1.530(4)
C12 H12 1.0000
C13 C18 1.377(4)
C13 C14 1.390(4)
C14 C15 1.397(4)
C14 H14 0.9500
C15 C16 1.411(4)
C15 C19 1.541(4)
C16 C17 1.400(4)
C17 C18 1.401(4)
C17 C24 1.551(4)
C18 H18 0.9500
C19 C21 1.529(4)
C19 C20 1.541(5)
C19 C22 1.547(4)
C20 H20A 0.9800
C20 H20B 0.9800
C20 H20C 0.9800
C21 H21A 0.9800
C21 H21B 0.9800
C21 H21C 0.9800
C22 H22A 0.9800
C22 H22B 0.9800
C22 H22C 0.9800
C23 H23A 0.9800
C23 H23B 0.9800
C23 H23C 0.9800
C24 C27 1.521(5)
C24 C25 1.533(5)
C24 C26 1.542(6)
C25 H25A 0.9800
C25 H25B 0.9800
C25 H25C 0.9800
C26 H26A 0.9800
C26 H26B 0.9800
C26 H26C 0.9800
C27 H27A 0.9800
C27 H27B 0.9800
C27 H27C 0.9800
C28 C33 1.375(4)
C28 C29 1.377(4)
C29 C30 1.413(4)
C29 H29 0.9500
C30 C31 1.403(4)
C30 C34 1.549(4)
C31 C32 1.401(4)
C32 C33 1.393(4)
C32 C39 1.552(4)
C33 H33 0.9500
C34 C37B 1.432(17)
C34 C35A 1.470(10)
C34 C36A 1.497(13)
C34 C36B 1.508(19)
C34 C37A 1.588(11)
C34 C35B 1.658(15)
C35A H35A 0.9800
C35A H35B 0.9800
C35A H35C 0.9800
C36A H36A 0.9800
C36A H36B 0.9800
C36A H36C 0.9800
C37A H37A 0.9800
C37A H37B 0.9800
C37A H37C 0.9800
C38 H38A 0.9800
C38 H38B 0.9800
C38 H38C 0.9800
C39 C42B 1.419(12)
C39 C40A 1.492(9)
C39 C41A 1.536(7)
C39 C40B 1.545(10)
C39 C41B 1.545(10)
C39 C42A 1.564(10)
C40A H40A 0.9800
C40A H40B 0.9800
C40A H40C 0.9800
C41A H41A 0.9800
C41A H41B 0.9800
C41A H41C 0.9800
C42A H42A 0.9800
C42A H42B 0.9800
C42A H42C 0.9800
C40B H40D 0.9800
C40B H40E 0.9800
C40B H40F 0.9800
C41B H41D 0.9800
C41B H41E 0.9800
C41B H41F 0.9800
C42B H42D 0.9800
C42B H42E 0.9800
C42B H42F 0.9800
C35B H35D 0.9800
C35B H35E 0.9800
C35B H35F 0.9800
C36B H36D 0.9800
C36B H36E 0.9800
C36B H36F 0.9800
C37B H37D 0.9800
C37B H37E 0.9800
C37B H37F 0.9800

loop_
_geom_torsion_atom_site_label_1
_geom_torsion_atom_site_label_2
_geom_torsion_atom_site_label_3
_geom_torsion_atom_site_label_4
_geom_torsion
C3 N1 C1 C2 -3.2(3)
C12 N1 C1 C2 -168.7(2)
C3 N1 C1 C5 -118.8(3)
C12 N1 C1 C5 75.7(3)
C3 N1 C1 C4 111.7(3)
C12 N1 C1 C4 -53.8(3)
C3 O1 C2 O2 -179.5(3)
C3 O1 C2 C1 0.1(3)
N1 C1 C2 O2 -178.6(3)
C5 C1 C2 O2 -57.4(4)
C4 C1 C2 O2 63.3(4)
N1 C1 C2 O1 1.8(3)
C5 C1 C2 O1 123.0(2)
C4 C1 C2 O1 -116.3(3)
C1 N1 C3 O3 -176.0(3)
C12 N1 C3 O3 -10.6(5)
C1 N1 C3 O1 3.6(3)
C12 N1 C3 O1 169.0(2)
C2 O1 C3 O3 177.4(3)
C2 O1 C3 N1 -2.2(3)
N1 C1 C5 C6 -75.7(3)
C2 C1 C5 C6 173.0(2)
C4 C1 C5 C6 54.3(3)
N1 C1 C5 Cl1 51.7(3)
C2 C1 C5 Cl1 -59.6(3)
C4 C1 C5 Cl1 -178.30(19)
C1 C5 C6 C11 -84.3(3)
Cl1 C5 C6 C11 150.3(2)
C1 C5 C6 C7 95.3(3)
Cl1 C5 C6 C7 -30.0(3)
C11 C6 C7 C8 3.0(5)
C5 C6 C7 C8 -176.7(3)
C6 C7 C8 C9 -1.4(5)
C7 C8 C9 C10 -0.4(6)
C8 C9 C10 C11 0.5(6)
C7 C6 C11 C10 -2.9(5)
C5 C6 C11 C10 176.8(3)
C9 C10 C11 C6 1.2(6)
C3 N1 C12 C28 -81.3(3)
C1 N1 C12 C28 82.5(3)
C3 N1 C12 C13 45.7(3)
C1 N1 C12 C13 -150.5(2)
N1 C12 C13 C18 -132.5(3)
C28 C12 C13 C18 -4.8(4)
N1 C12 C13 C14 52.4(3)
C28 C12 C13 C14 -179.9(2)
C18 C13 C14 C15 3.4(4)
C12 C13 C14 C15 178.6(2)
C13 C14 C15 C16 1.2(4)
C13 C14 C15 C19 -174.3(3)
C23 O4 C16 C17 77.7(4)
C23 O4 C16 C15 -104.7(3)
C14 C15 C16 O4 175.2(2)
C19 C15 C16 O4 -9.4(4)
C14 C15 C16 C17 -7.2(4)
C19 C15 C16 C17 168.2(3)
O4 C16 C17 C18 -174.3(3)
C15 C16 C17 C18 8.2(4)
O4 C16 C17 C24 8.2(5)
C15 C16 C17 C24 -169.4(3)
C14 C13 C18 C17 -2.3(5)
C12 C13 C18 C17 -177.6(3)
C16 C17 C18 C13 -3.3(5)
C24 C17 C18 C13 174.6(3)
C14 C15 C19 C21 -125.2(3)
C16 C15 C19 C21 59.5(4)
C14 C15 C19 C20 -4.0(4)
C16 C15 C19 C20 -179.3(3)
C14 C15 C19 C22 113.4(3)
C16 C15 C19 C22 -61.9(4)
C16 C17 C24 C27 143.1(4)
C18 C17 C24 C27 -34.4(4)
C16 C17 C24 C25 25.8(5)
C18 C17 C24 C25 -151.7(4)
C16 C17 C24 C26 -98.2(4)
C18 C17 C24 C26 84.2(4)
N1 C12 C28 C33 48.8(3)
C13 C12 C28 C33 -78.3(3)
N1 C12 C28 C29 -142.4(2)
C13 C12 C28 C29 90.4(3)
C33 C28 C29 C30 -0.2(4)
C12 C28 C29 C30 -169.1(2)
C28 C29 C30 C31 -2.2(4)
C28 C29 C30 C34 170.8(3)
C38 O5 C31 C32 -85.8(4)
C38 O5 C31 C30 96.8(4)
C29 C30 C31 O5 -177.4(2)
C34 C30 C31 O5 10.1(4)
C29 C30 C31 C32 5.3(4)
C34 C30 C31 C32 -167.2(3)
O5 C31 C32 C33 177.1(2)
C30 C31 C32 C33 -5.7(4)
O5 C31 C32 C39 -13.1(4)
C30 C31 C32 C39 164.2(3)
C29 C28 C33 C32 -0.1(4)
C12 C28 C33 C32 168.6(2)
C31 C32 C33 C28 2.9(4)
C39 C32 C33 C28 -167.9(3)
C31 C30 C34 C37B -88.0(14)
C29 C30 C34 C37B 99.7(14)
C31 C30 C34 C35A -166.5(6)
C29 C30 C34 C35A 21.1(7)
C31 C30 C34 C36A 66.3(7)
C29 C30 C34 C36A -106.0(7)
C31 C30 C34 C36B 45.2(12)
C29 C30 C34 C36B -127.1(12)
C31 C30 C34 C37A -48.2(6)
C29 C30 C34 C37A 139.5(5)
C31 C30 C34 C35B 152.0(7)
C29 C30 C34 C35B -20.3(8)
C33 C32 C39 C42B -65.1(11)
C31 C32 C39 C42B 125.1(11)
C33 C32 C39 C40A 106.8(5)
C31 C32 C39 C40A -63.0(6)
C33 C32 C39 C41A -134.8(4)
C31 C32 C39 C41A 55.4(5)
C33 C32 C39 C40B 58.1(9)
C31 C32 C39 C40B -111.8(9)
C33 C32 C39 C41B 167.8(8)
C31 C32 C39 C41B -2.0(9)
C33 C32 C39 C42A -15.4(6)
C31 C32 C39 C42A 174.8(5)
